data_1556999
loop_
_publ_author_name
'Balic-Zunic, T.'
'Piazolo, S.'
'Katerinopoulou, A.'
'Schmith, J.H.'

_publ_section_title
;
 Full analysis of feldspar texture and crystal structure by combining
 X-ray and electron techniques : albite sample 45
;
_journal_name_full 'American Mineralogist'
_journal_page_first 41
_journal_page_last 52
_journal_paper_doi 10.2138/am.2013.4124
_journal_volume 98
_journal_year 2013
_chemical_formula_sum 'Al0.99 Fe0.01 K0.01 Na1.02 O8 Si2.99'
_chemical_name_common K0.01Na1.02Fe0.01Al0.99Si2.99O8
_chemical_name_mineral albite
_space_group_IT_number 2
_space_group_name_Hall '-C 1'
_space_group_name_H-M_alt 'C -1'
_cell_angle_alpha 94.24(6)
_cell_angle_beta 116.59(3)
_cell_angle_gamma 87.715(17)
_cell_formula_units_Z 4
_cell_length_a 8.166(2)
_cell_length_b 12.845(13)
_cell_length_c 7.188(7)
_cell_volume 672.4(10)
_diffrn_ambient_pressure 100
_diffrn_ambient_temperature 298
_cod_data_source_file albite45.cif
_cod_data_source_block albite16
_cod_original_formula_sum 'K0.01 Na1.02 Fe0.01 Al0.99 Si2.99 O8'
_cod_database_code 1556999

loop_
_space_group_symop_id
_space_group_symop_operation_xyz
1 x,y,z
2 -x,-y,-z
3 x+1/2,y+1/2,z
4 -x+1/2,-y+1/2,-z

loop_
_atom_site_label
_atom_site_occupancy
_atom_site_fract_x
_atom_site_fract_y
_atom_site_fract_z
_atom_site_adp_type
_atom_site_U_iso_or_equiv
_atom_site_type_symbol
Na1a 1.0 0.2687(3) 0.9879(3) 0.1464(4) Uiso 0.0351(12) Na
Al1a 1.0 0.0089(2) 0.16906(16) 0.2080(2) Uiso 0.0092(7) Al
Si1a 1.0 0.0037(2) 0.82067(15) 0.2372(2) Uiso 0.0097(6) Si
Si2a 1.0 0.6915(2) 0.11027(14) 0.3145(2) Uiso 0.0089(6) Si
Si3a 1.0 0.6809(2) 0.88213(15) 0.3605(2) Uiso 0.0094(6) Si
O1a 1.0 0.0042(6) 0.1317(3) 0.9657(6) Uiso 0.0123(15) O
O2a 1.0 0.5914(5) 0.9979(4) 0.2808(5) Uiso 0.0114(15) O
O3a 1.0 0.8111(5) 0.1101(4) 0.1894(5) Uiso 0.0155(17) O
O4a 1.0 0.8200(6) 0.8507(4) 0.2586(6) Uiso 0.0181(18) O
O5a 1.0 0.0135(5) 0.3025(3) 0.2704(6) Uiso 0.0130(16) O
O6a 1.0 0.0247(5) 0.6939(4) 0.2310(6) Uiso 0.0136(16) O
O7a 1.0 0.2064(5) 0.1099(4) 0.3891(5) Uiso 0.0121(16) O
O8a 1.0 0.1838(5) 0.8684(4) 0.4365(5) Uiso 0.0171(17) O

loop_
_atom_site_aniso_label
_atom_site_aniso_U_11
_atom_site_aniso_U_22
_atom_site_aniso_U_33
_atom_site_aniso_U_12
_atom_site_aniso_U_13
_atom_site_aniso_U_23
Na1a 0.0193(13) 0.045(2) 0.0356(15) -0.0012(16) 0.0104(12) -0.0200(15)
Al1a 0.0122(9) 0.0066(11) 0.0097(8) -0.0024(8) 0.0055(7) -0.0002(8)
Si1a 0.0116(8) 0.0083(11) 0.0092(7) 0.0013(8) 0.0047(7) 0.0010(7)
Si2a 0.0125(8) 0.0041(10) 0.0105(7) -0.0016(8) 0.0056(7) -0.0010(7)
Si3a 0.0116(8) 0.0052(10) 0.0112(7) -0.0003(8) 0.0049(7) 0.0004(7)
O1a 0.0187(19) 0.008(3) 0.0108(18) 0.000(2) 0.0077(16) -0.0001(18)
O2a 0.0125(18) 0.006(2) 0.0147(19) 0.002(2) 0.0053(16) 0.0042(18)
O3a 0.017(2) 0.015(3) 0.0152(19) -0.001(2) 0.0079(18) 0.000(2)
O4a 0.021(2) 0.014(3) 0.025(2) 0.003(2) 0.015(2) 0.003(2)
O5a 0.015(2) 0.004(2) 0.019(2) 0.001(2) 0.0081(18) -0.0029(18)
O6a 0.017(2) 0.002(3) 0.019(2) 0.005(2) 0.0059(18) 0.0045(19)
O7a 0.021(2) 0.004(2) 0.0129(19) 0.001(2) 0.0083(18) 0.0036(18)
O8a 0.017(2) 0.011(3) 0.016(2) -0.001(2) 0.0003(18) 0.0014(19)
